data_4063080
_journal_name_full Organometallics
_journal_paper_doi 10.1021/om049878f
_journal_year 2004
_chemical_formula_sum 'C54 H46 N8 Si2'
_chemical_formula_weight 863.17
_space_group_IT_number 2
_symmetry_cell_setting triclinic
_symmetry_space_group_name_Hall '-P 1'
_symmetry_space_group_name_H-M 'P -1'
_cell_angle_alpha 92.261(2)
_cell_angle_beta 109.800(2)
_cell_angle_gamma 109.826(2)
_cell_formula_units_Z 1
_cell_length_a 9.0316(11)
_cell_length_b 11.7209(15)
_cell_length_c 12.7278(16)
_cell_measurement_temperature 173(2)
_cell_volume 1174.3(3)
_diffrn_ambient_temperature 173(2)
_exptl_crystal_density_diffrn 1.221
_cod_depositor_comments
;
The following automatic conversions were performed:
'_symmetry_cell_setting' value 'Triclinic' changed to 'triclinic'
according to '/home/saulius/struct/CIF-dictionaries/cif_core.dic'
dictionary named 'cif_core.dic' version 2.4.1 from 2010-06-29.

Automatic conversion script
Id: cif_fix_enum 1527 2010-12-29 10:47:43Z saulius 
;
_cod_database_code 4063080

loop_
_symmetry_equiv_pos_as_xyz
'x, y, z'
'-x, -y, -z'

loop_
_atom_site_label
_atom_site_type_symbol
_atom_site_fract_x
_atom_site_fract_y
_atom_site_fract_z
_atom_site_U_iso_or_equiv
_atom_site_adp_type
_atom_site_occupancy
_atom_site_symmetry_multiplicity
_atom_site_calc_flag
_atom_site_refinement_flags
_atom_site_disorder_assembly
_atom_site_disorder_group
Si1 Si 0.16135(6) 0.30454(5) 0.03484(5) 0.03715(16) Uani 1 1 d . . .
N1 N 0.35473(19) 0.10404(14) 0.39887(13) 0.0338(4) Uani 1 1 d . . .
N2 N 0.5297(2) 0.22938(15) 0.58379(14) 0.0423(4) Uani 1 1 d . . .
N3 N 0.79735(18) 0.42039(14) 0.31756(13) 0.0340(4) Uani 1 1 d . . .
N4 N 0.9306(2) 0.27381(15) 0.37899(15) 0.0386(4) Uani 1 1 d . . .
C1 C 0.1678(3) 0.2223(3) -0.09166(19) 0.0492(6) Uani 1 1 d . . .
H1A H 0.146(3) 0.133(3) -0.091(2) 0.073(9) Uiso 1 1 d . . .
H1B H 0.281(3) 0.256(2) -0.094(2) 0.064(8) Uiso 1 1 d . . .
H1C H 0.085(3) 0.234(2) -0.160(2) 0.054(7) Uiso 1 1 d . . .
C2 C 0.2109(3) 0.4713(2) 0.0247(3) 0.0564(6) Uani 1 1 d . . .
H2A H 0.140(3) 0.485(2) -0.044(2) 0.066(8) Uiso 1 1 d . . .
H2B H 0.332(4) 0.519(2) 0.033(2) 0.066(8) Uiso 1 1 d . . .
H2C H 0.201(4) 0.515(3) 0.087(3) 0.084(10) Uiso 1 1 d . . .
C3 C 0.5774(2) 0.25921(17) 0.35712(16) 0.0323(4) Uani 1 1 d . . .
H3 H 0.657(2) 0.2494(17) 0.4168(17) 0.029(5) Uiso 1 1 d . . .
C4 C 0.4052(2) 0.18946(17) 0.32908(15) 0.0312(4) Uani 1 1 d . . .
C5 C 0.2812(2) 0.20457(17) 0.23556(16) 0.0331(4) Uani 1 1 d . . .
H5 H 0.159(3) 0.1517(19) 0.2173(18) 0.039(5) Uiso 1 1 d . . .
C6 C 0.3263(2) 0.28971(18) 0.16638(16) 0.0333(4) Uani 1 1 d . . .
C7 C 0.4996(2) 0.35997(18) 0.19533(16) 0.0343(4) Uani 1 1 d . . .
H7 H 0.538(3) 0.421(2) 0.1486(19) 0.047(6) Uiso 1 1 d . . .
C8 C 0.6232(2) 0.34521(17) 0.28995(16) 0.0322(4) Uani 1 1 d . . .
C9 C 0.2202(3) -0.00966(19) 0.35973(19) 0.0425(5) Uani 1 1 d . . .
H9 H 0.166(3) -0.042(2) 0.277(2) 0.052(7) Uiso 1 1 d . . .
C10 C 0.1877(3) -0.0599(2) 0.44716(19) 0.0467(5) Uani 1 1 d . . .
H10 H 0.105(3) -0.138(2) 0.444(2) 0.056(7) Uiso 1 1 d . . .
C11 C 0.3334(3) 0.0328(2) 0.6644(2) 0.0523(6) Uani 1 1 d . . .
H11 H 0.263(3) -0.032(3) 0.689(2) 0.070(8) Uiso 1 1 d . . .
C12 C 0.4588(4) 0.1389(2) 0.7365(2) 0.0598(7) Uani 1 1 d . . .
H12 H 0.476(4) 0.152(3) 0.813(3) 0.080(9) Uiso 1 1 d . . .
C13 C 0.5512(3) 0.2316(2) 0.69340(19) 0.0547(6) Uani 1 1 d . . .
H13 H 0.637(3) 0.307(2) 0.743(2) 0.058(7) Uiso 1 1 d . . .
C14 C 0.4072(2) 0.12650(17) 0.51639(16) 0.0334(4) Uani 1 1 d . . .
C15 C 0.3048(3) 0.02584(18) 0.54915(18) 0.0397(5) Uani 1 1 d . . .
C16 C 0.8577(3) 0.54411(18) 0.30865(18) 0.0395(5) Uani 1 1 d . . .
H16 H 0.782(3) 0.5849(18) 0.2834(17) 0.036(5) Uiso 1 1 d . . .
C17 C 1.0300(3) 0.58952(19) 0.34324(19) 0.0419(5) Uani 1 1 d . . .
H17 H 1.095(3) 0.669(2) 0.347(2) 0.055(7) Uiso 1 1 d . . .
C18 C 1.2409(2) 0.4772(2) 0.42242(19) 0.0411(5) Uani 1 1 d . . .
H18 H 1.336(3) 0.542(2) 0.4358(19) 0.045(6) Uiso 1 1 d . . .
C19 C 1.2385(3) 0.3633(2) 0.4459(2) 0.0437(5) Uani 1 1 d . . .
H19 H 1.344(3) 0.349(2) 0.481(2) 0.048(6) Uiso 1 1 d . . .
C20 C 1.0839(3) 0.2651(2) 0.4221(2) 0.0429(5) Uani 1 1 d . . .
H20 H 1.084(3) 0.183(2) 0.4367(18) 0.042(6) Uiso 1 1 d . . .
C21 C 0.9376(2) 0.38633(17) 0.36065(16) 0.0329(4) Uani 1 1 d . . .
C22 C 1.0848(2) 0.49127(17) 0.37749(17) 0.0358(4) Uani 1 1 d . . .
C23 C -0.0499(2) 0.2334(2) 0.04697(18) 0.0405(5) Uani 1 1 d . . .
H23 H -0.070(3) 0.276(2) 0.109(2) 0.071(8) Uiso 1 1 d . . .
C24 C -0.1676(2) 0.1241(2) -0.00855(18) 0.0398(5) Uani 1 1 d . . .
H24 H -0.142(3) 0.077(2) -0.059(2) 0.051(7) Uiso 1 1 d . . .
C25 C -0.3358(2) 0.06137(18) -0.00122(16) 0.0364(4) Uani 1 1 d . . .
C26 C -0.3917(3) 0.1111(2) 0.07230(18) 0.0415(5) Uani 1 1 d . . .
H26 H -0.322(3) 0.186(2) 0.123(2) 0.052(7) Uiso 1 1 d . . .
C27 C -0.4476(3) -0.0510(2) -0.07300(18) 0.0424(5) Uani 1 1 d . . .
H27 H -0.406(3) -0.0898(19) -0.1219(19) 0.045(6) Uiso 1 1 d . . .

loop_
_atom_site_aniso_label
_atom_site_aniso_U_11
_atom_site_aniso_U_22
_atom_site_aniso_U_33
_atom_site_aniso_U_23
_atom_site_aniso_U_13
_atom_site_aniso_U_12
Si1 0.0264(3) 0.0454(3) 0.0338(3) 0.0084(2) 0.0069(2) 0.0108(2)
N1 0.0303(8) 0.0343(8) 0.0307(8) 0.0039(6) 0.0098(6) 0.0068(6)
N2 0.0447(10) 0.0363(9) 0.0332(9) 0.0052(7) 0.0067(7) 0.0082(7)
N3 0.0253(7) 0.0345(8) 0.0364(9) 0.0062(6) 0.0080(6) 0.0079(6)
N4 0.0312(8) 0.0347(9) 0.0463(10) 0.0049(7) 0.0127(7) 0.0102(7)
C1 0.0398(12) 0.0661(16) 0.0340(12) 0.0070(10) 0.0091(9) 0.0158(11)
C2 0.0452(14) 0.0526(14) 0.0623(17) 0.0159(12) 0.0109(12) 0.0161(11)
C3 0.0277(9) 0.0361(10) 0.0283(9) 0.0039(7) 0.0057(7) 0.0113(8)
C4 0.0312(9) 0.0320(9) 0.0284(9) 0.0024(7) 0.0109(7) 0.0099(7)
C5 0.0254(9) 0.0391(10) 0.0304(9) 0.0005(8) 0.0099(7) 0.0080(8)
C6 0.0265(8) 0.0408(10) 0.0295(9) 0.0031(8) 0.0088(7) 0.0111(8)
C7 0.0293(9) 0.0396(10) 0.0320(10) 0.0083(8) 0.0114(8) 0.0104(8)
C8 0.0237(8) 0.0352(10) 0.0324(10) 0.0021(7) 0.0085(7) 0.0072(7)
C9 0.0424(11) 0.0349(10) 0.0383(11) 0.0013(8) 0.0130(9) 0.0028(9)
C10 0.0471(12) 0.0333(11) 0.0479(13) 0.0055(9) 0.0171(10) 0.0022(9)
C11 0.0648(15) 0.0455(13) 0.0432(13) 0.0157(10) 0.0224(11) 0.0136(11)
C12 0.0823(18) 0.0554(15) 0.0335(12) 0.0121(10) 0.0180(12) 0.0192(13)
C13 0.0653(15) 0.0440(13) 0.0343(12) 0.0022(9) 0.0071(11) 0.0084(11)
C14 0.0349(9) 0.0320(9) 0.0320(10) 0.0074(7) 0.0096(8) 0.0138(8)
C15 0.0434(11) 0.0338(10) 0.0404(11) 0.0101(8) 0.0153(9) 0.0128(9)
C16 0.0329(10) 0.0364(11) 0.0455(12) 0.0115(9) 0.0108(8) 0.0120(9)
C17 0.0318(10) 0.0323(10) 0.0519(13) 0.0081(9) 0.0107(9) 0.0053(8)
C18 0.0260(9) 0.0388(11) 0.0482(12) -0.0016(9) 0.0097(8) 0.0048(8)
C19 0.0286(10) 0.0454(12) 0.0534(13) 0.0017(9) 0.0107(9) 0.0146(9)
C20 0.0367(11) 0.0365(11) 0.0570(14) 0.0070(9) 0.0172(9) 0.0158(9)
C21 0.0264(9) 0.0354(10) 0.0323(10) 0.0014(7) 0.0092(7) 0.0086(7)
C22 0.0279(9) 0.0335(10) 0.0374(10) -0.0003(8) 0.0098(8) 0.0044(7)
C23 0.0304(10) 0.0503(12) 0.0372(11) 0.0054(9) 0.0089(8) 0.0150(9)
C24 0.0303(10) 0.0502(12) 0.0362(11) 0.0033(9) 0.0107(8) 0.0143(9)
C25 0.0264(9) 0.0454(11) 0.0334(10) 0.0036(8) 0.0077(7) 0.0126(8)
C26 0.0321(10) 0.0427(11) 0.0397(11) -0.0066(9) 0.0108(8) 0.0065(9)
C27 0.0351(10) 0.0487(12) 0.0420(12) -0.0041(9) 0.0160(9) 0.0139(9)

loop_
_geom_bond_atom_site_label_1
_geom_bond_atom_site_label_2
_geom_bond_distance
_geom_bond_site_symmetry_2
_geom_bond_publ_flag
Si1 C23 1.868(2) . ?
Si1 C2 1.871(3) . ?
Si1 C1 1.872(2) . ?
Si1 C6 1.8873(19) . ?
N1 C14 1.391(2) . ?
N1 C9 1.393(2) . ?
N1 C4 1.426(2) . ?
N2 C14 1.336(2) . ?
N2 C13 1.340(3) . ?
N3 C16 1.390(2) . ?
N3 C21 1.398(2) . ?
N3 C8 1.426(2) . ?
N4 C21 1.332(3) . ?
N4 C20 1.347(3) . ?
C3 C8 1.394(3) . ?
C3 C4 1.397(3) . ?
C4 C5 1.397(3) . ?
C5 C6 1.405(3) . ?
C6 C7 1.405(3) . ?
C7 C8 1.401(3) . ?
C9 C10 1.351(3) . ?
C10 C15 1.435(3) . ?
C11 C12 1.386(3) . ?
C11 C15 1.395(3) . ?
C12 C13 1.386(3) . ?
C14 C15 1.407(3) . ?
C16 C17 1.362(3) . ?
C17 C22 1.428(3) . ?
C18 C19 1.375(3) . ?
C18 C22 1.401(3) . ?
C19 C20 1.401(3) . ?
C21 C22 1.415(3) . ?
C23 C24 1.329(3) . ?
C24 C25 1.483(3) . ?
C25 C26 1.395(3) . ?
C25 C27 1.402(3) . ?
C26 C27 1.385(3) 2_455 ?
C27 C26 1.385(3) 2_455 ?
